data_2217655
loop_
_publ_author_name
'Li-Zhu Zhang'
'Xiao-Jun Peng'
'Shang Gao'
'Jiang-Li Fan'

_publ_section_title
'[(2-{[3',6'-Bis(ethylamino)-2',7'-dimethyl-3-oxospiro[1<i>H</i>-isoindole-1,9'-9<i>H</i>-xanthen]-2-yl}ethyl)aminomethyl]phenol'
_journal_coeditor_code SI2058
_journal_issue 2
_journal_name_full 'Acta Crystallographica Section E'
_journal_page_first o403
_journal_page_last o403
_journal_paper_doi 10.1107/S1600536807068742
_journal_volume 64
_journal_year 2008
_chemical_formula_iupac 'C35 H36 N4 O3'
_chemical_formula_moiety 'C35 H36 N4 O3'
_chemical_formula_sum 'C35 H36 N4 O3'
_chemical_formula_weight 560.68
_chemical_name_systematic 9<i>H</i>-xanthen]-2-yl}ethyl)aminomethyl]phenol
_space_group_IT_number 2
_symmetry_cell_setting triclinic
_symmetry_space_group_name_Hall '-P 1'
_symmetry_space_group_name_H-M 'P -1'
_cell_angle_alpha 116.3210(10)
_cell_angle_beta 103.173(2)
_cell_angle_gamma 98.337(2)
_cell_formula_units_Z 2
_cell_length_a 11.6453(5)
_cell_length_b 11.8588(3)
_cell_length_c 12.9822(3)
_cell_measurement_reflns_used 2891
_cell_measurement_temperature 273(2)
_cell_measurement_theta_max 27.19
_cell_measurement_theta_min 2.66
_cell_volume 1501.21(9)
_computing_cell_refinement 'SAINT (Bruker, 2001)'
_computing_data_collection 'APEX2 (Bruker, 2005)'
_computing_data_reduction 'SAINT (Bruker, 2001)'
_computing_molecular_graphics 'SHELXTL (Bruker, 1997)'
_computing_publication_material 'SHELXTL (Bruker, 1997)'
_computing_structure_refinement 'SHELXL97 (Sheldrick, 1997)'
_computing_structure_solution 'SHELXS97 (Sheldrick, 1997)'
_diffrn_ambient_temperature 273(2)
_diffrn_measured_fraction_theta_full 0.949
_diffrn_measured_fraction_theta_max 0.949
_diffrn_measurement_device_type 'Bruker APEXII CCD area-detector'
_diffrn_measurement_method '\f and \w'
_diffrn_radiation_monochromator graphite
_diffrn_radiation_source 'fine-focus sealed tube'
_diffrn_radiation_type MoK\a
_diffrn_radiation_wavelength 0.71073
_diffrn_reflns_av_R_equivalents 0.0200
_diffrn_reflns_av_sigmaI/netI 0.0305
_diffrn_reflns_limit_h_max 12
_diffrn_reflns_limit_h_min -13
_diffrn_reflns_limit_k_max 13
_diffrn_reflns_limit_k_min -14
_diffrn_reflns_limit_l_max 15
_diffrn_reflns_limit_l_min -15
_diffrn_reflns_number 9518
_diffrn_reflns_theta_full 25.00
_diffrn_reflns_theta_max 25.00
_diffrn_reflns_theta_min 2.66
_exptl_absorpt_coefficient_mu 0.080
_exptl_absorpt_correction_T_max 0.9803
_exptl_absorpt_correction_T_min 0.9764
_exptl_absorpt_correction_type multi-scan
_exptl_absorpt_process_details '(SADABS; Bruker, 1997)'
_exptl_crystal_colour white
_exptl_crystal_density_diffrn 1.240
_exptl_crystal_density_method 'not measured'
_exptl_crystal_description block
_exptl_crystal_F_000 596
_exptl_crystal_size_max 0.30
_exptl_crystal_size_mid 0.30
_exptl_crystal_size_min 0.25
_refine_diff_density_max 0.549
_refine_diff_density_min -0.343
_refine_ls_extinction_method none
_refine_ls_goodness_of_fit_ref 1.012
_refine_ls_hydrogen_treatment constr
_refine_ls_matrix_type full
_refine_ls_number_parameters 383
_refine_ls_number_reflns 5018
_refine_ls_number_restraints 0
_refine_ls_restrained_S_all 1.012
_refine_ls_R_factor_all 0.0763
_refine_ls_R_factor_gt 0.0555
_refine_ls_shift/su_max 0.000
_refine_ls_shift/su_mean 0.000
_refine_ls_structure_factor_coef Fsqd
_refine_ls_weighting_details 'w = 1/[\s^2^(Fo^2^)+(0.0943P)^2^+0.4133P] where P=(Fo^2^+2Fc^2^)/3'
_refine_ls_weighting_scheme calc
_refine_ls_wR_factor_gt 0.1552
_refine_ls_wR_factor_ref 0.1685
_reflns_number_gt 3667
_reflns_number_total 5018
_reflns_threshold_expression I>2\s(I)
_cod_data_source_file si2058.cif
_cod_data_source_block I
_cod_original_cell_volume 1501.21(8)
_cod_original_sg_symbol_H-M P-1
_cod_database_code 2217655
_cod_database_fobs_code 2217655

loop_
_symmetry_equiv_pos_as_xyz
'x, y, z'
'-x, -y, -z'

loop_
_atom_site_type_symbol
_atom_site_label
_atom_site_fract_x
_atom_site_fract_y
_atom_site_fract_z
_atom_site_U_iso_or_equiv
_atom_site_adp_type
_atom_site_calc_flag
_atom_site_refinement_flags
_atom_site_occupancy
O O1 0.61529(16) 0.99784(14) 0.12430(14) 0.0552(4) Uani d . 1
O O2 0.52746(17) 1.55773(17) 0.38418(16) 0.0697(5) Uani d . 1
O O3 0.10319(17) 1.2888(2) -0.06993(17) 0.0752(6) Uani d . 1
H H3A 0.1732 1.3180 -0.0213 0.113 Uiso calc R 1
N N1 0.55473(16) 1.35526(16) 0.27576(15) 0.0430(4) Uani d . 1
N N2 0.34153(17) 1.29474(18) -0.01746(17) 0.0496(5) Uani d . 1
N N3 0.88189(19) 1.10924(19) -0.06256(18) 0.0571(5) Uani d . 1
H H3B 0.9285 1.1680 -0.0682 0.068 Uiso calc R 1
N N4 0.35515(18) 0.83845(18) 0.29282(19) 0.0539(5) Uani d . 1
H H4A 0.3082 0.8541 0.3369 0.065 Uiso calc R 1
C C1 0.6847(2) 1.0985(2) 0.11824(19) 0.0440(5) Uani d . 1
C C2 0.7442(2) 1.0584(2) 0.0336(2) 0.0477(6) Uani d . 1
H H2B 0.7345 0.9694 -0.0143 0.057 Uiso calc R 1
C C3 0.8187(2) 1.1487(2) 0.0184(2) 0.0443(5) Uani d . 1
C C4 0.82894(19) 1.2838(2) 0.0902(2) 0.0439(5) Uani d . 1
C C5 0.7681(2) 1.3186(2) 0.1733(2) 0.0442(5) Uani d . 1
H H5A 0.7758 1.4072 0.2205 0.053 Uiso calc R 1
C C6 0.69504(19) 1.2290(2) 0.19164(19) 0.0413(5) Uani d . 1
C C7 0.63690(19) 1.2743(2) 0.29058(19) 0.0407(5) Uani d . 1
C C8 0.56535(19) 1.1577(2) 0.29171(19) 0.0413(5) Uani d . 1
C C9 0.5015(2) 1.1743(2) 0.37370(19) 0.0448(5) Uani d . 1
H H9A 0.5057 1.2593 0.4294 0.054 Uiso calc R 1
C C10 0.4326(2) 1.0719(2) 0.3771(2) 0.0448(5) Uani d . 1
C C11 0.4261(2) 0.9423(2) 0.2921(2) 0.0441(5) Uani d . 1
C C12 0.4884(2) 0.9238(2) 0.2102(2) 0.0477(6) Uani d . 1
H H12A 0.4847 0.8392 0.1540 0.057 Uiso calc R 1
C C13 0.5566(2) 1.0302(2) 0.21049(19) 0.0432(5) Uani d . 1
C C14 0.9068(2) 1.3854(2) 0.0759(2) 0.0593(7) Uani d . 1
H H14A 0.8967 1.4698 0.1244 0.089 Uiso calc R 1
H H14B 0.8818 1.3633 -0.0080 0.089 Uiso calc R 1
H H14C 0.9916 1.3879 0.1023 0.089 Uiso calc R 1
C C15 0.8734(3) 0.9726(2) -0.1390(2) 0.0617(7) Uani d . 1
H H15A 0.7899 0.9267 -0.1946 0.074 Uiso calc R 1
H H15B 0.8922 0.9328 -0.0884 0.074 Uiso calc R 1
C C16 0.9601(3) 0.9574(3) -0.2109(3) 0.0731(8) Uani d . 1
H H16A 0.9549 0.8663 -0.2572 0.110 Uiso calc R 1
H H16B 1.0426 1.0050 -0.1563 0.110 Uiso calc R 1
H H16C 0.9382 0.9914 -0.2651 0.110 Uiso calc R 1
C C17 0.3645(2) 1.0961(2) 0.4661(2) 0.0599(7) Uani d . 1
H H17A 0.3775 1.1887 0.5149 0.090 Uiso calc R 1
H H17B 0.3941 1.0612 0.5177 0.090 Uiso calc R 1
H H17C 0.2783 1.0540 0.4229 0.090 Uiso calc R 1
C C18 0.3572(2) 0.7054(2) 0.2223(2) 0.0558(6) Uani d . 1
H H18A 0.4406 0.6995 0.2449 0.067 Uiso calc R 1
H H18B 0.3307 0.6794 0.1366 0.067 Uiso calc R 1
C C19 0.2740(3) 0.6137(3) 0.2434(3) 0.0710(8) Uani d . 1
H H19A 0.2798 0.5262 0.1987 0.106 Uiso calc R 1
H H19B 0.1907 0.6153 0.2162 0.106 Uiso calc R 1
H H19C 0.2986 0.6411 0.3286 0.106 Uiso calc R 1
C C20 0.7308(2) 1.3743(2) 0.41426(19) 0.0440(5) Uani d . 1
C C21 0.8369(2) 1.3621(2) 0.4758(2) 0.0566(6) Uani d . 1
H H21A 0.8599 1.2852 0.4427 0.068 Uiso calc R 1
C C22 0.9085(3) 1.4675(3) 0.5882(3) 0.0679(8) Uani d . 1
H H22A 0.9807 1.4613 0.6312 0.081 Uiso calc R 1
C C23 0.8745(3) 1.5813(3) 0.6375(2) 0.0728(8) Uani d . 1
H H23A 0.9235 1.6504 0.7138 0.087 Uiso calc R 1
C C24 0.7691(3) 1.5944(2) 0.5756(2) 0.0646(7) Uani d . 1
H H24A 0.7464 1.6715 0.6087 0.077 Uiso calc R 1
C C25 0.6977(2) 1.4891(2) 0.4624(2) 0.0492(6) Uani d . 1
C C26 0.5851(2) 1.4766(2) 0.3749(2) 0.0497(6) Uani d . 1
C C27 0.4445(2) 1.3027(2) 0.1728(2) 0.0482(6) Uani d . 1
H H27A 0.3760 1.3217 0.2018 0.058 Uiso calc R 1
H H27B 0.4277 1.2082 0.1272 0.058 Uiso calc R 1
C C28 0.4528(2) 1.3576(2) 0.0890(2) 0.0518(6) Uani d . 1
H H28A 0.4637 1.4514 0.1323 0.062 Uiso calc R 1
H H28B 0.5237 1.3433 0.0629 0.062 Uiso calc R 1
C C29 0.3371(2) 1.3596(2) -0.0916(2) 0.0552(6) Uani d . 1
H H29A 0.3996 1.4300 -0.0749 0.066 Uiso calc R 1
C C30 0.2200(2) 1.2987(2) -0.1972(2) 0.0526(6) Uani d . 1
C C31 0.2189(3) 1.2780(3) -0.3105(3) 0.0811(9) Uani d . 1
H H31A 0.2927 1.2992 -0.3230 0.097 Uiso calc R 1
C C32 0.1091(5) 1.2257(4) -0.4065(3) 0.1077(13) Uani d . 1
H H32A 0.1095 1.2120 -0.4827 0.129 Uiso calc R 1
C C33 0.0009(4) 1.1948(4) -0.3886(4) 0.1007(12) Uani d . 1
H H33A -0.0724 1.1579 -0.4533 0.121 Uiso calc R 1
C C34 -0.0008(3) 1.2176(3) -0.2758(3) 0.0790(9) Uani d . 1
H H34A -0.0752 1.1992 -0.2633 0.095 Uiso calc R 1
C C35 0.1079(2) 1.2677(2) -0.1814(2) 0.0554(6) Uani d . 1

loop_
_atom_site_aniso_label
_atom_site_aniso_U_11
_atom_site_aniso_U_22
_atom_site_aniso_U_33
_atom_site_aniso_U_12
_atom_site_aniso_U_13
_atom_site_aniso_U_23
O1 0.0714(11) 0.0304(8) 0.0645(10) 0.0073(7) 0.0418(9) 0.0170(7)
O2 0.0791(13) 0.0448(11) 0.0760(12) 0.0301(9) 0.0223(10) 0.0201(9)
O3 0.0627(12) 0.0906(14) 0.0746(12) 0.0092(10) 0.0367(10) 0.0397(11)
N1 0.0433(10) 0.0308(9) 0.0472(10) 0.0084(7) 0.0125(8) 0.0147(8)
N2 0.0487(11) 0.0499(11) 0.0488(10) 0.0077(8) 0.0154(9) 0.0255(9)
N3 0.0664(14) 0.0418(11) 0.0643(12) 0.0082(9) 0.0374(11) 0.0220(9)
N4 0.0567(12) 0.0400(11) 0.0742(13) 0.0135(9) 0.0381(11) 0.0281(10)
C1 0.0464(13) 0.0336(12) 0.0499(12) 0.0046(9) 0.0183(10) 0.0197(10)
C2 0.0537(14) 0.0333(12) 0.0498(12) 0.0064(10) 0.0215(11) 0.0150(10)
C3 0.0421(12) 0.0404(12) 0.0481(12) 0.0070(9) 0.0154(10) 0.0212(10)
C4 0.0391(12) 0.0396(12) 0.0514(12) 0.0053(9) 0.0126(10) 0.0240(10)
C5 0.0444(12) 0.0312(11) 0.0534(13) 0.0080(9) 0.0160(10) 0.0189(10)
C6 0.0406(12) 0.0339(12) 0.0462(12) 0.0068(9) 0.0131(10) 0.0188(9)
C7 0.0417(12) 0.0310(11) 0.0478(12) 0.0101(9) 0.0164(10) 0.0174(9)
C8 0.0416(12) 0.0332(12) 0.0476(12) 0.0088(9) 0.0153(10) 0.0189(9)
C9 0.0490(13) 0.0335(12) 0.0476(12) 0.0126(9) 0.0182(10) 0.0151(9)
C10 0.0450(13) 0.0414(13) 0.0514(12) 0.0144(9) 0.0212(10) 0.0226(10)
C11 0.0429(12) 0.0383(12) 0.0551(13) 0.0113(9) 0.0207(10) 0.0242(10)
C12 0.0543(14) 0.0306(12) 0.0574(13) 0.0099(9) 0.0264(11) 0.0180(10)
C13 0.0467(13) 0.0343(12) 0.0500(12) 0.0108(9) 0.0225(10) 0.0190(9)
C14 0.0681(17) 0.0454(14) 0.0726(16) 0.0115(12) 0.0338(14) 0.0323(12)
C15 0.0718(17) 0.0482(15) 0.0566(14) 0.0065(12) 0.0287(13) 0.0185(11)
C16 0.090(2) 0.0556(17) 0.0761(18) 0.0213(14) 0.0462(16) 0.0256(14)
C17 0.0671(17) 0.0506(15) 0.0685(16) 0.0173(12) 0.0378(14) 0.0272(12)
C18 0.0567(15) 0.0409(14) 0.0734(16) 0.0100(11) 0.0284(13) 0.0289(12)
C19 0.0705(18) 0.0525(16) 0.103(2) 0.0137(13) 0.0413(17) 0.0444(15)
C20 0.0461(13) 0.0355(12) 0.0484(12) 0.0045(9) 0.0173(10) 0.0203(10)
C21 0.0550(15) 0.0514(15) 0.0626(15) 0.0112(11) 0.0156(12) 0.0305(12)
C22 0.0561(16) 0.0651(19) 0.0697(17) 0.0000(13) 0.0007(13) 0.0373(15)
C23 0.082(2) 0.0507(17) 0.0541(15) -0.0072(14) -0.0010(15) 0.0191(13)
C24 0.0790(19) 0.0370(14) 0.0550(14) 0.0029(12) 0.0096(14) 0.0141(11)
C25 0.0537(14) 0.0350(12) 0.0501(13) 0.0052(10) 0.0144(11) 0.0173(10)
C26 0.0579(15) 0.0345(13) 0.0537(13) 0.0133(10) 0.0216(12) 0.0179(10)
C27 0.0440(13) 0.0391(12) 0.0564(13) 0.0067(9) 0.0149(11) 0.0218(10)
C28 0.0499(14) 0.0466(13) 0.0555(13) 0.0077(10) 0.0193(11) 0.0234(11)
C29 0.0521(14) 0.0588(15) 0.0633(15) 0.0076(11) 0.0234(12) 0.0377(12)
C30 0.0605(15) 0.0501(14) 0.0597(14) 0.0229(11) 0.0288(12) 0.0310(12)
C31 0.096(2) 0.105(3) 0.0682(19) 0.0437(19) 0.0405(18) 0.0533(18)
C32 0.139(4) 0.131(3) 0.065(2) 0.055(3) 0.026(2) 0.057(2)
C33 0.099(3) 0.100(3) 0.095(3) 0.023(2) -0.004(2) 0.060(2)
C34 0.0605(18) 0.074(2) 0.105(2) 0.0163(14) 0.0102(17) 0.0549(18)
C35 0.0571(16) 0.0462(14) 0.0669(16) 0.0177(11) 0.0229(13) 0.0291(12)

loop_
_atom_type_symbol
_atom_type_description
_atom_type_scat_dispersion_real
_atom_type_scat_dispersion_imag
_atom_type_scat_source
C C 0.0033 0.0016 'International Tables Vol C Tables 4.2.6.8 and 6.1.1.4'
H H 0.0000 0.0000 'International Tables Vol C Tables 4.2.6.8 and 6.1.1.4'
N N 0.0061 0.0033 'International Tables Vol C Tables 4.2.6.8 and 6.1.1.4'
O O 0.0106 0.0060 'International Tables Vol C Tables 4.2.6.8 and 6.1.1.4'

loop_
_geom_angle_atom_site_label_1
_geom_angle_atom_site_label_2
_geom_angle_atom_site_label_3
_geom_angle
C13 O1 C1 118.30(16)
C35 O3 H3A 109.5
C26 N1 C27 123.37(19)
C26 N1 C7 113.76(17)
C27 N1 C7 122.35(16)
C28 N2 C29 112.26(18)
C3 N3 C15 122.76(19)
C3 N3 H3B 118.6
C15 N3 H3B 118.6
C11 N4 C18 122.31(19)
C11 N4 H4A 118.8
C18 N4 H4A 118.8
C2 C1 C6 122.20(19)
C2 C1 O1 114.70(18)
C6 C1 O1 123.09(19)
C1 C2 C3 121.2(2)
C1 C2 H2B 119.4
C3 C2 H2B 119.4
N3 C3 C2 121.2(2)
N3 C3 C4 120.58(19)
C2 C3 C4 118.2(2)
C5 C4 C3 118.36(19)
C5 C4 C14 121.3(2)
C3 C4 C14 120.3(2)
C4 C5 C6 124.1(2)
C4 C5 H5A 118.0
C6 C5 H5A 118.0
C1 C6 C5 116.0(2)
C1 C6 C7 122.45(18)
C5 C6 C7 121.51(18)
N1 C7 C6 111.72(17)
N1 C7 C8 109.84(17)
C6 C7 C8 110.45(17)
N1 C7 C20 99.86(16)
C6 C7 C20 111.95(17)
C8 C7 C20 112.63(17)
C13 C8 C9 116.30(19)
C13 C8 C7 122.44(19)
C9 C8 C7 121.24(18)
C10 C9 C8 123.8(2)
C10 C9 H9A 118.1
C8 C9 H9A 118.1
C9 C10 C11 118.1(2)
C9 C10 C17 121.2(2)
C11 C10 C17 120.7(2)
C12 C11 N4 122.2(2)
C12 C11 C10 119.00(19)
N4 C11 C10 118.74(19)
C11 C12 C13 120.7(2)
C11 C12 H12A 119.7
C13 C12 H12A 119.7
C8 C13 O1 123.17(18)
C8 C13 C12 122.1(2)
O1 C13 C12 114.72(18)
C4 C14 H14A 109.5
C4 C14 H14B 109.5
H14A C14 H14B 109.5
C4 C14 H14C 109.5
H14A C14 H14C 109.5
H14B C14 H14C 109.5
N3 C15 C16 111.8(2)
N3 C15 H15A 109.2
C16 C15 H15A 109.2
N3 C15 H15B 109.2
C16 C15 H15B 109.2
H15A C15 H15B 107.9
C15 C16 H16A 109.5
C15 C16 H16B 109.5
H16A C16 H16B 109.5
C15 C16 H16C 109.5
H16A C16 H16C 109.5
H16B C16 H16C 109.5
C10 C17 H17A 109.5
C10 C17 H17B 109.5
H17A C17 H17B 109.5
C10 C17 H17C 109.5
H17A C17 H17C 109.5
H17B C17 H17C 109.5
N4 C18 C19 110.8(2)
N4 C18 H18A 109.5
C19 C18 H18A 109.5
N4 C18 H18B 109.5
C19 C18 H18B 109.5
H18A C18 H18B 108.1
C18 C19 H19A 109.5
C18 C19 H19B 109.5
H19A C19 H19B 109.5
C18 C19 H19C 109.5
H19A C19 H19C 109.5
H19B C19 H19C 109.5
C21 C20 C25 120.9(2)
C21 C20 C7 128.6(2)
C25 C20 C7 110.5(2)
C20 C21 C22 118.2(3)
C20 C21 H21A 120.9
C22 C21 H21A 120.9
C23 C22 C21 121.1(3)
C23 C22 H22A 119.5
C21 C22 H22A 119.5
C22 C23 C24 120.9(2)
C22 C23 H23A 119.5
C24 C23 H23A 119.5
C23 C24 C25 118.1(3)
C23 C24 H24A 121.0
C25 C24 H24A 121.0
C20 C25 C24 120.8(2)
C20 C25 C26 109.02(19)
C24 C25 C26 130.1(2)
O2 C26 N1 124.8(2)
O2 C26 C25 128.6(2)
N1 C26 C25 106.6(2)
N1 C27 C28 113.04(18)
N1 C27 H27A 109.0
C28 C27 H27A 109.0
N1 C27 H27B 109.0
C28 C27 H27B 109.0
H27A C27 H27B 107.8
N2 C28 C27 110.51(18)
N2 C28 H28A 109.5
C27 C28 H28A 109.5
N2 C28 H28B 109.5
C27 C28 H28B 109.5
H28A C28 H28B 108.1
N2 C29 C30 111.97(19)
N2 C29 H29A 124.0
C30 C29 H29A 124.0
C31 C30 C35 117.9(3)
C31 C30 C29 121.6(2)
C35 C30 C29 120.4(2)
C30 C31 C32 120.9(3)
C30 C31 H31A 119.5
C32 C31 H31A 119.5
C33 C32 C31 119.8(3)
C33 C32 H32A 120.1
C31 C32 H32A 120.1
C32 C33 C34 120.5(3)
C32 C33 H33A 119.8
C34 C33 H33A 119.8
C33 C34 C35 119.6(3)
C33 C34 H34A 120.2
C35 C34 H34A 120.2
O3 C35 C34 118.3(3)
O3 C35 C30 120.5(2)
C34 C35 C30 121.2(3)

loop_
_geom_bond_atom_site_label_1
_geom_bond_atom_site_label_2
_geom_bond_distance
O1 C13 1.382(3)
O1 C1 1.384(2)
O2 C26 1.229(3)
O3 C35 1.371(3)
O3 H3A 0.82
N1 C26 1.362(3)
N1 C27 1.439(3)
N1 C7 1.491(3)
N2 C28 1.461(3)
N2 C29 1.472(3)
N3 C3 1.372(3)
N3 C15 1.450(3)
N3 H3B 0.86
N4 C11 1.385(3)
N4 C18 1.438(3)
N4 H4A 0.86
C1 C2 1.375(3)
C1 C6 1.380(3)
C2 C3 1.390(3)
C2 H2B 0.93
C3 C4 1.421(3)
C4 C5 1.369(3)
C4 C14 1.506(3)
C5 C6 1.401(3)
C5 H5A 0.93
C6 C7 1.512(3)
C7 C8 1.514(3)
C7 C20 1.522(3)
C8 C13 1.379(3)
C8 C9 1.393(3)
C9 C10 1.378(3)
C9 H9A 0.93
C10 C11 1.417(3)
C10 C17 1.496(3)
C11 C12 1.377(3)
C12 C13 1.387(3)
C12 H12A 0.93
C14 H14A 0.96
C14 H14B 0.96
C14 H14C 0.96
C15 C16 1.501(4)
C15 H15A 0.97
C15 H15B 0.97
C16 H16A 0.96
C16 H16B 0.96
C16 H16C 0.96
C17 H17A 0.96
C17 H17B 0.96
C17 H17C 0.96
C18 C19 1.509(3)
C18 H18A 0.97
C18 H18B 0.97
C19 H19A 0.96
C19 H19B 0.96
C19 H19C 0.96
C20 C21 1.375(3)
C20 C25 1.379(3)
C21 C22 1.383(4)
C21 H21A 0.93
C22 C23 1.376(4)
C22 H22A 0.93
C23 C24 1.376(4)
C23 H23A 0.93
C24 C25 1.387(3)
C24 H24A 0.93
C25 C26 1.466(3)
C27 C28 1.509(3)
C27 H27A 0.97
C27 H27B 0.97
C28 H28A 0.97
C28 H28B 0.97
C29 C30 1.498(3)
C29 H29A 0.93
C30 C31 1.376(4)
C30 C35 1.390(3)
C31 C32 1.390(5)
C31 H31A 0.93
C32 C33 1.360(5)
C32 H32A 0.93
C33 C34 1.372(5)
C33 H33A 0.93
C34 C35 1.374(4)
C34 H34A 0.93

loop_
_geom_hbond_atom_site_label_D
_geom_hbond_atom_site_label_H
_geom_hbond_atom_site_label_A
_geom_hbond_site_symmetry_A
_geom_hbond_distance_DH
_geom_hbond_distance_HA
_geom_hbond_distance_DA
_geom_hbond_angle_DHA
_geom_hbond_publ_flag
O3 H3A N2 . 0.82 2.01 2.685(3) 139 yes
N3 H3B O3 1_655 0.86 2.32 3.1440(10) 160 yes
C9 H9A O2 2_686 0.93 2.59 3.468(3) 157 yes

loop_
_geom_torsion_atom_site_label_1
_geom_torsion_atom_site_label_2
_geom_torsion_atom_site_label_3
_geom_torsion_atom_site_label_4
_geom_torsion
C13 O1 C1 C2 177.43(19)
C13 O1 C1 C6 -2.0(3)
C6 C1 C2 C3 0.3(4)
O1 C1 C2 C3 -179.1(2)
C15 N3 C3 C2 1.6(4)
C15 N3 C3 C4 -179.2(2)
C1 C2 C3 N3 177.4(2)
C1 C2 C3 C4 -1.9(3)
N3 C3 C4 C5 -177.3(2)
C2 C3 C4 C5 1.9(3)
N3 C3 C4 C14 1.7(3)
C2 C3 C4 C14 -179.1(2)
C3 C4 C5 C6 -0.5(3)
C14 C4 C5 C6 -179.5(2)
C2 C1 C6 C5 1.1(3)
O1 C1 C6 C5 -179.5(2)
C2 C1 C6 C7 -175.8(2)
O1 C1 C6 C7 3.6(3)
C4 C5 C6 C1 -1.0(3)
C4 C5 C6 C7 175.9(2)
C26 N1 C7 C6 -123.32(19)
C27 N1 C7 C6 64.6(2)
C26 N1 C7 C8 113.8(2)
C27 N1 C7 C8 -58.3(2)
C26 N1 C7 C20 -4.8(2)
C27 N1 C7 C20 -176.83(18)
C1 C6 C7 N1 -124.7(2)
C5 C6 C7 N1 58.6(3)
C1 C6 C7 C8 -2.1(3)
C5 C6 C7 C8 -178.85(18)
C1 C6 C7 C20 124.3(2)
C5 C6 C7 C20 -52.5(3)
N1 C7 C8 C13 123.0(2)
C6 C7 C8 C13 -0.7(3)
C20 C7 C8 C13 -126.7(2)
N1 C7 C8 C9 -55.2(3)
C6 C7 C8 C9 -178.86(19)
C20 C7 C8 C9 55.1(3)
C13 C8 C9 C10 0.1(3)
C7 C8 C9 C10 178.4(2)
C8 C9 C10 C11 -0.1(3)
C8 C9 C10 C17 -179.0(2)
C18 N4 C11 C12 10.5(4)
C18 N4 C11 C10 -170.9(2)
C9 C10 C11 C12 0.0(3)
C17 C10 C11 C12 178.9(2)
C9 C10 C11 N4 -178.7(2)
C17 C10 C11 N4 0.2(3)
N4 C11 C12 C13 178.7(2)
C10 C11 C12 C13 0.1(3)
C9 C8 C13 O1 -179.5(2)
C7 C8 C13 O1 2.3(3)
C9 C8 C13 C12 -0.1(3)
C7 C8 C13 C12 -178.4(2)
C1 O1 C13 C8 -1.0(3)
C1 O1 C13 C12 179.64(19)
C11 C12 C13 C8 0.0(4)
C11 C12 C13 O1 179.4(2)
C3 N3 C15 C16 -175.0(2)
C11 N4 C18 C19 178.4(2)
N1 C7 C20 C21 -175.0(2)
C6 C7 C20 C21 -56.6(3)
C8 C7 C20 C21 68.6(3)
N1 C7 C20 C25 4.0(2)
C6 C7 C20 C25 122.4(2)
C8 C7 C20 C25 -112.4(2)
C25 C20 C21 C22 1.1(3)
C7 C20 C21 C22 180.0(2)
C20 C21 C22 C23 0.2(4)
C21 C22 C23 C24 -1.0(4)
C22 C23 C24 C25 0.4(4)
C21 C20 C25 C24 -1.6(3)
C7 C20 C25 C24 179.3(2)
C21 C20 C25 C26 176.9(2)
C7 C20 C25 C26 -2.2(3)
C23 C24 C25 C20 0.8(4)
C23 C24 C25 C26 -177.4(2)
C27 N1 C26 O2 -5.4(4)
C7 N1 C26 O2 -177.4(2)
C27 N1 C26 C25 175.75(19)
C7 N1 C26 C25 3.8(2)
C20 C25 C26 O2 -179.7(2)
C24 C25 C26 O2 -1.4(4)
C20 C25 C26 N1 -0.9(3)
C24 C25 C26 N1 177.4(2)
C26 N1 C27 C28 77.5(3)
C7 N1 C27 C28 -111.2(2)
C29 N2 C28 C27 170.9(2)
N1 C27 C28 N2 176.43(18)
C28 N2 C29 C30 -177.25(19)
N2 C29 C30 C31 -139.0(3)
N2 C29 C30 C35 44.5(3)
C35 C30 C31 C32 -1.0(4)
C29 C30 C31 C32 -177.6(3)
C30 C31 C32 C33 0.2(6)
C31 C32 C33 C34 1.5(6)
C32 C33 C34 C35 -2.3(5)
C33 C34 C35 O3 -179.7(3)
C33 C34 C35 C30 1.4(4)
C31 C30 C35 O3 -178.7(2)
C29 C30 C35 O3 -2.0(4)
C31 C30 C35 C34 0.2(4)
C29 C30 C35 C34 176.9(2)

loop_
_cod_related_entry_id
_cod_related_entry_database
_cod_related_entry_code
1 ChemSpider 21195527
